data_2231223
loop_
_publ_author_name
'Shukla, Deepak'
'Rajeswaran, Manju'

_publ_section_title
;
 1-Phenylisatin
;
_journal_coeditor_code LX2190
_journal_issue 8
_journal_name_full 'Acta Crystallographica Section E'
_journal_page_first o2034
_journal_paper_doi 10.1107/S1600536811027334
_journal_volume 67
_journal_year 2011
_chemical_formula_moiety 'C14 H9 N O2'
_chemical_formula_sum 'C14 H9 N O2'
_chemical_formula_weight 223.22
_chemical_name_common 1-phenylisatin
_chemical_name_systematic
;
1-phenylindole-2,3-dione
;
_space_group_IT_number 19
_symmetry_cell_setting orthorhombic
_symmetry_space_group_name_Hall 'P 2ac 2ab'
_symmetry_space_group_name_H-M 'P 21 21 21'
_atom_sites_solution_hydrogens difmap
_atom_sites_solution_primary direct
_atom_sites_solution_secondary difmap
_audit_creation_method SHELXL-97
_cell_angle_alpha 90.00
_cell_angle_beta 90.00
_cell_angle_gamma 90.00
_cell_formula_units_Z 4
_cell_length_a 3.96770(10)
_cell_length_b 13.3259(4)
_cell_length_c 20.3397(7)
_cell_measurement_reflns_used 4093
_cell_measurement_temperature 293(2)
_cell_measurement_theta_max 27.485
_cell_measurement_theta_min 0.998
_cell_volume 1075.42(6)
_computing_cell_refinement
;
SCALEPACK (Otwinowski & Minor, 1997)
;
_computing_data_collection
;
COLLECT (Nonius, 2000)
;
_computing_data_reduction
;
DENZO and SCALEPACK (Otwinowski & Minor, 1997)
;
_computing_molecular_graphics
;
SHELXTL (Sheldrick, 2008), Mercury (Allen <i>et al.</i>, 2004)
and <i>DIAMOND</i>
(Brandenburg, 1998)'
;
_computing_publication_material
;
publCIF (Westrip, 2010)
;
_computing_structure_refinement
;
SHELXTL (Sheldrick, 2008)
;
_computing_structure_solution
;
SHELXTL (Sheldrick, 2008)
;
_diffrn_ambient_temperature 293(2)
_diffrn_detector_area_resol_mean 9
_diffrn_measured_fraction_theta_full 0.989
_diffrn_measured_fraction_theta_max 0.989
_diffrn_measurement_device_type 'Nonius KappaCCD'
_diffrn_measurement_method '\f and \w scans'
_diffrn_radiation_monochromator graphite
_diffrn_radiation_source 'fine-focus sealed tube'
_diffrn_radiation_type MoK\a
_diffrn_radiation_wavelength 0.71073
_diffrn_reflns_av_R_equivalents 0.0513
_diffrn_reflns_av_sigmaI/netI 0.0358
_diffrn_reflns_limit_h_max 4
_diffrn_reflns_limit_h_min -5
_diffrn_reflns_limit_k_max 17
_diffrn_reflns_limit_k_min -15
_diffrn_reflns_limit_l_max 25
_diffrn_reflns_limit_l_min -26
_diffrn_reflns_number 7556
_diffrn_reflns_theta_full 27.43
_diffrn_reflns_theta_max 27.43
_diffrn_reflns_theta_min 4.29
_exptl_absorpt_coefficient_mu 0.093
_exptl_absorpt_correction_type none
_exptl_crystal_colour Orange
_exptl_crystal_density_diffrn 1.379
_exptl_crystal_density_method 'not measured'
_exptl_crystal_description Rods
_exptl_crystal_F_000 464
_exptl_crystal_size_max 0.37
_exptl_crystal_size_mid 0.30
_exptl_crystal_size_min 0.15
_refine_diff_density_max 0.162
_refine_diff_density_min -0.119
_refine_ls_extinction_coef 0.017(5)
_refine_ls_extinction_expression Fc^*^=kFc[1+0.001xFc^2^\l^3^/sin(2\q)]^-1/4^
_refine_ls_extinction_method 'SHELXTL (Sheldrick, 2008)'
_refine_ls_goodness_of_fit_ref 1.057
_refine_ls_hydrogen_treatment constr
_refine_ls_matrix_type full
_refine_ls_number_parameters 155
_refine_ls_number_reflns 1462
_refine_ls_number_restraints 0
_refine_ls_restrained_S_all 1.057
_refine_ls_R_factor_all 0.0622
_refine_ls_R_factor_gt 0.0377
_refine_ls_shift/su_max 0.000
_refine_ls_shift/su_mean 0.000
_refine_ls_structure_factor_coef Fsqd
_refine_ls_weighting_details 'calc w=1/[\s^2^(Fo^2^)+(0.0318P)^2^+0.1048P] where P=(Fo^2^+2Fc^2^)/3'
_refine_ls_weighting_scheme calc
_refine_ls_wR_factor_gt 0.0729
_refine_ls_wR_factor_ref 0.0806
_reflns_number_gt 1085
_reflns_number_total 1462
_reflns_threshold_expression I>2\s(I)
_cod_data_source_file lx2190.cif
_cod_data_source_block I
_cod_original_sg_symbol_H-M ' P 21 21 21'
_cod_database_code 2231223
_cod_database_fobs_code 2231223

loop_
_symmetry_equiv_pos_as_xyz
'x, y, z'
'-x+1/2, -y, z+1/2'
'x+1/2, -y+1/2, -z'
'-x, y+1/2, -z+1/2'

loop_
_atom_site_type_symbol
_atom_site_label
_atom_site_fract_x
_atom_site_fract_y
_atom_site_fract_z
_atom_site_U_iso_or_equiv
_atom_site_adp_type
_atom_site_calc_flag
_atom_site_refinement_flags
_atom_site_occupancy
_atom_site_symmetry_multiplicity
N N1 0.3503(5) 0.20706(10) 0.76634(7) 0.0522(4) Uani d . 1 2
O O1 0.0729(4) 0.36020(10) 0.75768(7) 0.0685(4) Uani d . 1 2
O O2 0.0940(5) 0.34979(11) 0.90098(7) 0.0861(6) Uani d . 1 2
C C1 0.1973(6) 0.29305(13) 0.78955(9) 0.0544(5) Uani d . 1 2
C C2 0.2117(6) 0.28662(15) 0.86534(9) 0.0589(6) Uani d . 1 2
C C3 0.3830(6) 0.19284(13) 0.87981(9) 0.0550(5) Uani d . 1 2
C C4 0.4654(6) 0.14811(16) 0.93889(10) 0.0670(6) Uani d . 1 2
H H4 0.4099 0.1786 0.9786 0.080 Uiso calc R 1 2
C C5 0.6316(7) 0.05730(16) 0.93787(11) 0.0714(7) Uani d . 1 2
H H5 0.6891 0.0258 0.9771 0.086 Uiso calc R 1 2
C C6 0.7124(7) 0.01328(16) 0.87866(11) 0.0672(6) Uani d . 1 2
H H6 0.8264 -0.0477 0.8789 0.081 Uiso calc R 1 2
C C7 0.6296(6) 0.05666(13) 0.81841(10) 0.0572(5) Uani d . 1 2
H H7 0.6849 0.0258 0.7788 0.069 Uiso calc R 1 2
C C8 0.4628(5) 0.14699(13) 0.82012(8) 0.0497(5) Uani d . 1 2
C C9 0.3944(5) 0.18304(13) 0.69803(8) 0.0502(5) Uani d . 1 2
C C10 0.2965(6) 0.09053(14) 0.67389(10) 0.0591(6) Uani d . 1 2
H H10 0.2021 0.0428 0.7017 0.071 Uiso calc R 1 2
C C11 0.3406(7) 0.06987(17) 0.60815(10) 0.0697(6) Uani d . 1 2
H H11 0.2796 0.0074 0.5916 0.084 Uiso calc R 1 2
C C12 0.4738(7) 0.14081(19) 0.56704(11) 0.0746(7) Uani d . 1 2
H H12 0.5012 0.1264 0.5226 0.090 Uiso calc R 1 2
C C13 0.5670(7) 0.23267(17) 0.59071(10) 0.0706(7) Uani d . 1 2
H H13 0.6557 0.2806 0.5623 0.085 Uiso calc R 1 2
C C14 0.5300(6) 0.25464(15) 0.65666(10) 0.0580(6) Uani d . 1 2
H H14 0.5956 0.3168 0.6730 0.070 Uiso calc R 1 2

loop_
_atom_site_aniso_label
_atom_site_aniso_U_11
_atom_site_aniso_U_22
_atom_site_aniso_U_33
_atom_site_aniso_U_12
_atom_site_aniso_U_13
_atom_site_aniso_U_23
N1 0.0648(11) 0.0426(8) 0.0491(8) 0.0002(9) 0.0042(8) 0.0007(7)
O1 0.0824(11) 0.0514(7) 0.0717(9) 0.0092(9) -0.0031(9) 0.0038(7)
O2 0.1197(16) 0.0691(9) 0.0694(9) 0.0189(12) 0.0108(11) -0.0142(8)
C1 0.0609(13) 0.0437(9) 0.0585(11) -0.0030(10) 0.0017(10) -0.0003(9)
C2 0.0685(15) 0.0513(10) 0.0570(11) -0.0023(12) 0.0054(11) -0.0071(9)
C3 0.0624(13) 0.0509(10) 0.0516(10) -0.0062(11) 0.0002(11) -0.0008(9)
C4 0.0776(17) 0.0688(12) 0.0547(12) -0.0082(13) -0.0035(11) -0.0005(10)
C5 0.0798(18) 0.0711(13) 0.0632(14) -0.0008(15) -0.0110(13) 0.0132(11)
C6 0.0685(16) 0.0564(11) 0.0767(14) 0.0005(12) -0.0096(13) 0.0088(11)
C7 0.0619(13) 0.0499(10) 0.0598(12) 0.0004(11) 0.0024(12) -0.0010(9)
C8 0.0538(12) 0.0448(9) 0.0507(10) -0.0079(10) 0.0012(9) 0.0028(8)
C9 0.0509(12) 0.0521(10) 0.0477(10) 0.0018(10) 0.0011(9) 0.0003(8)
C10 0.0625(14) 0.0527(11) 0.0622(13) -0.0027(11) 0.0032(12) -0.0012(9)
C11 0.0782(17) 0.0662(12) 0.0646(14) 0.0101(14) -0.0076(13) -0.0139(11)
C12 0.0856(19) 0.0907(16) 0.0475(11) 0.0272(16) -0.0009(12) -0.0046(12)
C13 0.0742(17) 0.0805(15) 0.0571(12) 0.0090(14) 0.0097(13) 0.0159(11)
C14 0.0598(14) 0.0561(10) 0.0581(11) -0.0023(11) 0.0022(11) 0.0069(9)

loop_
_atom_type_symbol
_atom_type_description
_atom_type_scat_dispersion_real
_atom_type_scat_dispersion_imag
_atom_type_scat_source
C C 0.0033 0.0016 'International Tables Vol C Tables 4.2.6.8 and 6.1.1.4'
H H 0.0000 0.0000 'International Tables Vol C Tables 4.2.6.8 and 6.1.1.4'
N N 0.0061 0.0033 'International Tables Vol C Tables 4.2.6.8 and 6.1.1.4'
O O 0.0106 0.0060 'International Tables Vol C Tables 4.2.6.8 and 6.1.1.4'

loop_
_geom_angle_atom_site_label_1
_geom_angle_atom_site_label_2
_geom_angle_atom_site_label_3
_geom_angle
C1 N1 C8 109.94(15)
C1 N1 C9 124.71(15)
C8 N1 C9 125.34(15)
O1 C1 N1 127.60(18)
O1 C1 C2 126.19(18)
N1 C1 C2 106.20(16)
O2 C2 C3 131.34(19)
O2 C2 C1 123.17(19)
C3 C2 C1 105.49(16)
C4 C3 C8 120.96(19)
C4 C3 C2 131.19(19)
C8 C3 C2 107.85(16)
C5 C4 C3 118.6(2)
C5 C4 H4 120.7
C3 C4 H4 120.7
C6 C5 C4 119.9(2)
C6 C5 H5 120.1
C4 C5 H5 120.1
C5 C6 C7 122.5(2)
C5 C6 H6 118.8
C7 C6 H6 118.8
C8 C7 C6 117.03(19)
C8 C7 H7 121.5
C6 C7 H7 121.5
C7 C8 C3 120.98(17)
C7 C8 N1 128.50(16)
C3 C8 N1 110.52(16)
C14 C9 C10 120.60(17)
C14 C9 N1 118.86(16)
C10 C9 N1 120.53(17)
C11 C10 C9 119.18(19)
C11 C10 H10 120.4
C9 C10 H10 120.4
C12 C11 C10 120.3(2)
C12 C11 H11 119.8
C10 C11 H11 119.8
C13 C12 C11 120.5(2)
C13 C12 H12 119.7
C11 C12 H12 119.7
C12 C13 C14 120.2(2)
C12 C13 H13 119.9
C14 C13 H13 119.9
C13 C14 C9 119.12(19)
C13 C14 H14 120.4
C9 C14 H14 120.4

loop_
_geom_bond_atom_site_label_1
_geom_bond_atom_site_label_2
_geom_bond_distance
N1 C1 1.380(2)
N1 C8 1.427(2)
N1 C9 1.436(2)
O1 C1 1.210(2)
O2 C2 1.205(2)
C1 C2 1.545(3)
C2 C3 1.453(3)
C3 C4 1.381(3)
C3 C8 1.395(3)
C4 C5 1.378(3)
C4 H4 0.9300
C5 C6 1.377(3)
C5 H5 0.9300
C6 C7 1.394(3)
C6 H6 0.9300
C7 C8 1.374(3)
C7 H7 0.9300
C9 C14 1.381(3)
C9 C10 1.383(3)
C10 C11 1.376(3)
C10 H10 0.9300
C11 C12 1.368(3)
C11 H11 0.9300
C12 C13 1.366(3)
C12 H12 0.9300
C13 C14 1.381(3)
C13 H13 0.9300
C14 H14 0.9300

loop_
_geom_hbond_atom_site_label_D
_geom_hbond_atom_site_label_H
_geom_hbond_atom_site_label_A
_geom_hbond_site_symmetry_A
_geom_hbond_distance_DH
_geom_hbond_distance_HA
_geom_hbond_distance_DA
_geom_hbond_angle_DHA
C4 H4 O2 3_557 0.93 2.58 3.297(3) 133.8
C7 H7 O1 4_646 0.93 2.52 3.262(2) 137.1
C11 H11 O2 4_546 0.93 2.58 3.407(3) 149.2

loop_
_geom_torsion_atom_site_label_1
_geom_torsion_atom_site_label_2
_geom_torsion_atom_site_label_3
_geom_torsion_atom_site_label_4
_geom_torsion
C8 N1 C1 O1 -179.8(2)
C9 N1 C1 O1 1.2(3)
C8 N1 C1 C2 -0.4(2)
C9 N1 C1 C2 -179.38(19)
O1 C1 C2 O2 0.6(4)
N1 C1 C2 O2 -178.8(2)
O1 C1 C2 C3 179.8(2)
N1 C1 C2 C3 0.4(2)
O2 C2 C3 C4 -0.6(4)
C1 C2 C3 C4 -179.8(2)
O2 C2 C3 C8 178.9(3)
C1 C2 C3 C8 -0.3(2)
C8 C3 C4 C5 0.6(3)
C2 C3 C4 C5 -179.9(2)
C3 C4 C5 C6 0.1(4)
C4 C5 C6 C7 -0.6(4)
C5 C6 C7 C8 0.3(4)
C6 C7 C8 C3 0.4(3)
C6 C7 C8 N1 179.8(2)
C4 C3 C8 C7 -0.9(3)
C2 C3 C8 C7 179.5(2)
C4 C3 C8 N1 179.6(2)
C2 C3 C8 N1 0.0(2)
C1 N1 C8 C7 -179.2(2)
C9 N1 C8 C7 -0.3(3)
C1 N1 C8 C3 0.3(2)
C9 N1 C8 C3 179.23(19)
C1 N1 C9 C14 49.4(3)
C8 N1 C9 C14 -129.4(2)
C1 N1 C9 C10 -129.4(2)
C8 N1 C9 C10 51.9(3)
C14 C9 C10 C11 1.0(3)
N1 C9 C10 C11 179.7(2)
C9 C10 C11 C12 -1.2(4)
C10 C11 C12 C13 0.5(4)
C11 C12 C13 C14 0.5(4)
C12 C13 C14 C9 -0.7(4)
C10 C9 C14 C13 0.0(3)
N1 C9 C14 C13 -178.8(2)

loop_
_cod_related_entry_id
_cod_related_entry_database
_cod_related_entry_code
1 ChemSpider 12351
